data_2237724
loop_
_publ_author_name
'Xue, Jun-Hui'
'Hua, Xiao-Hui'
'Yang, Li-Min'
'Xu, Yi-Zhuang'
'Wu, Jin-Guang'

_publ_section_title
;
 [(2<i>R</i>,3<i>S</i>)-Butane-1,2,3,4-tetraol-\k^3^<i>O</i>^1^,<i>O</i>^2^,<i>O</i>^3^](ethanol-\k<i>O</i>)tris(nitrato-\k^2^<i>O</i>,<i>O</i>')samarium(III)
;
_journal_coeditor_code WM2711
_journal_issue 4
_journal_name_full 'Acta Crystallographica Section E'
_journal_page_first m182
_journal_page_last m183
_journal_paper_doi 10.1107/S1600536813003255
_journal_volume 69
_journal_year 2013
_chemical_formula_iupac '[Sm (N O3)3 (C2 H6 O) (C4 H10 O4)]'
_chemical_formula_moiety 'C6 H16 N3 O14 Sm'
_chemical_formula_sum 'C6 H16 N3 O14 Sm'
_chemical_formula_weight 504.57
_chemical_name_systematic
'[(2<i>R</i>,3<i>S</i>)-Butane-1,2,3,4-tetraol-\k^3^<i>O</i>^1^,<i>O</i>^2^,<i>O</i>^3^](ethanol-\k<i>O</i>)tris(nitrato-\k^2^<i>O</i>,<i>O</i>')samarium(III)'
_space_group_IT_number 14
_symmetry_cell_setting monoclinic
_symmetry_space_group_name_Hall '-P 2ybc'
_symmetry_space_group_name_H-M 'P 1 21/c 1'
_atom_sites_solution_hydrogens geom
_atom_sites_solution_primary direct
_atom_sites_solution_secondary difmap
_audit_creation_method SHELXL-97
_cell_angle_alpha 90.00
_cell_angle_beta 100.92(3)
_cell_angle_gamma 90.00
_cell_formula_units_Z 4
_cell_length_a 7.8537(16)
_cell_length_b 12.875(3)
_cell_length_c 15.252(3)
_cell_measurement_reflns_used 5882
_cell_measurement_temperature 173(2)
_cell_measurement_theta_max 27.4820
_cell_measurement_theta_min 1.3597
_cell_volume 1514.3(6)
_computing_cell_refinement 'CrystalClear (Rigaku, 2007)'
_computing_data_collection 'CrystalClear (Rigaku, 2007)'
_computing_data_reduction 'CrystalClear (Rigaku, 2007)'
_computing_molecular_graphics 'XP in SHELXTL (Sheldrick, 2008)'
_computing_publication_material 'SHELXTL (Sheldrick, 2008)'
_computing_structure_refinement 'SHELXTL (Sheldrick, 2008)'
_computing_structure_solution 'SHELXTL (Sheldrick, 2008)'
_diffrn_ambient_temperature 173(2)
_diffrn_detector_area_resol_mean 28.5714
_diffrn_measured_fraction_theta_full 0.993
_diffrn_measured_fraction_theta_max 0.993
_diffrn_measurement_device_type 'Rigaku Saturn724+ CCD'
_diffrn_measurement_method '\w scans fixed at = 45\%'
_diffrn_radiation_monochromator graphite
_diffrn_radiation_source 'fine-focus sealed tube'
_diffrn_radiation_type MoK\a
_diffrn_radiation_wavelength 0.71073
_diffrn_reflns_av_R_equivalents 0.0345
_diffrn_reflns_av_sigmaI/netI 0.0331
_diffrn_reflns_limit_h_max 10
_diffrn_reflns_limit_h_min -10
_diffrn_reflns_limit_k_max 15
_diffrn_reflns_limit_k_min -16
_diffrn_reflns_limit_l_max 19
_diffrn_reflns_limit_l_min -19
_diffrn_reflns_number 10349
_diffrn_reflns_theta_full 27.48
_diffrn_reflns_theta_max 27.48
_diffrn_reflns_theta_min 2.09
_diffrn_standards_number 0
_exptl_absorpt_coefficient_mu 3.960
_exptl_absorpt_correction_T_max 1.0000
_exptl_absorpt_correction_T_min 0.4878
_exptl_absorpt_correction_type multi-scan
_exptl_absorpt_process_details '(<i>CrystalClear</i>; Rigaku, 2007)'
_exptl_crystal_colour colorless
_exptl_crystal_density_diffrn 2.213
_exptl_crystal_density_method 'not measured'
_exptl_crystal_description block
_exptl_crystal_F_000 988
_exptl_crystal_size_max 0.27
_exptl_crystal_size_mid 0.21
_exptl_crystal_size_min 0.16
_refine_diff_density_max 1.326
_refine_diff_density_min -0.716
_refine_ls_extinction_method none
_refine_ls_goodness_of_fit_ref 1.220
_refine_ls_hydrogen_treatment constr
_refine_ls_matrix_type full
_refine_ls_number_parameters 218
_refine_ls_number_reflns 3446
_refine_ls_number_restraints 0
_refine_ls_restrained_S_all 1.220
_refine_ls_R_factor_all 0.0313
_refine_ls_R_factor_gt 0.0294
_refine_ls_shift/su_max 0.001
_refine_ls_shift/su_mean 0.000
_refine_ls_structure_factor_coef Fsqd
_refine_ls_weighting_details 'calc w=1/[\s^2^(Fo^2^)+(0.0100P)^2^+2.6923P] where P=(Fo^2^+2Fc^2^)/3'
_refine_ls_weighting_scheme calc
_refine_ls_wR_factor_gt 0.0563
_refine_ls_wR_factor_ref 0.0571
_reflns_number_gt 3315
_reflns_number_total 3446
_reflns_threshold_expression I>2sigma(I)
_cod_data_source_file wm2711.cif
_cod_data_source_block I
_cod_original_cell_volume 1514.4(5)
_cod_original_sg_symbol_H-M 'P 21/c'
_cod_database_code 2237724
_cod_database_fobs_code 2237724

loop_
_symmetry_equiv_pos_as_xyz
'x, y, z'
'-x, y+1/2, -z+1/2'
'-x, -y, -z'
'x, -y-1/2, z-1/2'

loop_
_atom_site_type_symbol
_atom_site_label
_atom_site_fract_x
_atom_site_fract_y
_atom_site_fract_z
_atom_site_U_iso_or_equiv
_atom_site_adp_type
_atom_site_calc_flag
_atom_site_refinement_flags
_atom_site_occupancy
_atom_site_symmetry_multiplicity
Sm Sm1 0.12473(2) 0.103866(13) 0.245568(11) 0.01311(6) Uani d . 1 1
O O2 -0.1453(3) 0.19005(18) 0.26026(15) 0.0152(5) Uani d . 1 1
H H2 -0.1627 0.2536 0.2497 0.018 Uiso d R 1 1
O O7 0.1854(3) -0.09504(18) 0.26433(17) 0.0191(5) Uani d . 1 1
O O12 0.1760(3) 0.2978(2) 0.23049(18) 0.0226(6) Uani d . 1 1
O O9 -0.0707(3) 0.0131(2) 0.11892(18) 0.0237(6) Uani d . 1 1
O O3 -0.0744(3) 0.00648(18) 0.32999(16) 0.0172(5) Uani d . 1 1
H H3 -0.1087 -0.0539 0.3152 0.021 Uiso d R 1 1
O O1 0.1328(3) 0.17252(18) 0.39375(16) 0.0171(5) Uani d . 1 1
H H1 0.1753 0.1387 0.4398 0.021 Uiso d R 1 1
O O10 -0.0309(3) 0.1772(2) 0.10178(17) 0.0219(5) Uani d . 1 1
O O14 0.4196(3) 0.3751(2) 0.2861(2) 0.0298(6) Uani d . 1 1
O O11 -0.2048(3) 0.0930(2) -0.00145(18) 0.0284(6) Uani d . 1 1
O O6 0.3562(3) 0.00887(19) 0.35122(17) 0.0202(5) Uani d . 1 1
O O4 -0.2725(3) -0.0768(2) 0.45451(17) 0.0217(5) Uani d . 1 1
H H4 -0.3741 -0.0886 0.4274 0.026 Uiso d R 1 1
N N1 0.3140(4) -0.0835(2) 0.3280(2) 0.0187(6) Uani d . 1 1
N N2 -0.1050(4) 0.0942(2) 0.0709(2) 0.0209(7) Uani d . 1 1
O O13 0.3997(3) 0.20661(19) 0.28786(18) 0.0233(6) Uani d . 1 1
O O8 0.3934(4) -0.1577(2) 0.36532(19) 0.0288(6) Uani d . 1 1
O O5 0.3062(3) 0.0520(2) 0.14084(17) 0.0225(6) Uani d . 1 1
H H5 0.2654 0.0050 0.1047 0.027 Uiso d R 1 1
N N3 0.3355(4) 0.2958(2) 0.2693(2) 0.0180(6) Uani d . 1 1
C C5 0.4524(4) 0.0950(3) 0.1065(3) 0.0218(8) Uani d . 1 1
H H5A 0.5248 0.0378 0.0904 0.026 Uiso calc R 1 1
H H5B 0.5250 0.1374 0.1535 0.026 Uiso calc R 1 1
C C3 -0.2160(4) 0.0631(3) 0.3569(2) 0.0155(7) Uani d . 1 1
H H3A -0.3252 0.0467 0.3137 0.019 Uiso calc R 1 1
C C4 -0.2402(4) 0.0320(3) 0.4494(2) 0.0195(7) Uani d . 1 1
H H4A -0.1348 0.0504 0.4933 0.023 Uiso calc R 1 1
H H4B -0.3388 0.0712 0.4650 0.023 Uiso calc R 1 1
C C2 -0.1785(4) 0.1780(3) 0.3500(2) 0.0166(7) Uani d . 1 1
H H2A -0.2836 0.2190 0.3562 0.020 Uiso calc R 1 1
C C1 -0.0225(4) 0.2200(3) 0.4137(2) 0.0191(7) Uani d . 1 1
H H1A -0.0164 0.2964 0.4072 0.023 Uiso calc R 1 1
H H1B -0.0328 0.2042 0.4760 0.023 Uiso calc R 1 1
C C6 0.3896(5) 0.1610(3) 0.0262(3) 0.0275(9) Uani d . 1 1
H H6A 0.3223 0.1182 -0.0212 0.041 Uiso calc R 1 1
H H6B 0.4892 0.1912 0.0052 0.041 Uiso calc R 1 1
H H6C 0.3162 0.2168 0.0421 0.041 Uiso calc R 1 1

loop_
_atom_site_aniso_label
_atom_site_aniso_U_11
_atom_site_aniso_U_22
_atom_site_aniso_U_33
_atom_site_aniso_U_12
_atom_site_aniso_U_13
_atom_site_aniso_U_23
Sm1 0.01387(8) 0.01135(10) 0.01389(10) -0.00053(6) 0.00207(6) -0.00031(7)
O2 0.0215(12) 0.0087(12) 0.0153(12) 0.0035(9) 0.0037(9) 0.0039(10)
O7 0.0174(11) 0.0155(13) 0.0231(14) -0.0022(9) 0.0010(10) -0.0016(11)
O12 0.0181(12) 0.0197(14) 0.0275(14) -0.0009(10) -0.0017(10) 0.0055(11)
O9 0.0284(13) 0.0166(13) 0.0248(14) -0.0026(10) 0.0019(11) 0.0012(12)
O3 0.0183(11) 0.0105(12) 0.0238(13) -0.0014(9) 0.0068(9) -0.0022(10)
O1 0.0166(11) 0.0180(13) 0.0160(12) 0.0031(9) 0.0012(9) -0.0009(10)
O10 0.0270(13) 0.0205(14) 0.0164(13) -0.0053(10) -0.0001(10) 0.0012(11)
O14 0.0291(15) 0.0187(14) 0.0410(18) -0.0112(11) 0.0052(12) -0.0063(13)
O11 0.0265(14) 0.0382(17) 0.0175(14) -0.0043(12) -0.0032(10) -0.0024(13)
O6 0.0203(12) 0.0134(13) 0.0251(14) -0.0014(9) -0.0003(10) -0.0033(11)
O4 0.0221(12) 0.0227(14) 0.0191(13) -0.0042(10) 0.0007(10) 0.0073(11)
N1 0.0196(14) 0.0170(16) 0.0195(16) 0.0000(11) 0.0033(11) -0.0010(13)
N2 0.0178(14) 0.0254(18) 0.0192(16) -0.0023(12) 0.0026(11) -0.0017(14)
O13 0.0179(12) 0.0166(13) 0.0341(15) -0.0003(10) 0.0016(10) 0.0005(12)
O8 0.0349(15) 0.0151(14) 0.0336(16) 0.0075(11) -0.0005(12) 0.0065(12)
O5 0.0235(13) 0.0224(14) 0.0238(14) -0.0037(10) 0.0102(10) -0.0061(12)
N3 0.0186(14) 0.0140(15) 0.0216(16) -0.0031(11) 0.0045(11) 0.0005(13)
C5 0.0175(16) 0.024(2) 0.026(2) 0.0004(14) 0.0094(14) 0.0040(17)
C3 0.0139(15) 0.0161(18) 0.0167(17) 0.0029(12) 0.0033(12) 0.0012(14)
C4 0.0222(17) 0.0183(19) 0.0178(18) -0.0003(14) 0.0036(13) 0.0040(15)
C2 0.0175(15) 0.0160(18) 0.0176(18) 0.0031(13) 0.0066(13) 0.0007(15)
C1 0.0207(17) 0.0159(18) 0.0215(19) 0.0023(13) 0.0062(14) -0.0031(15)
C6 0.035(2) 0.023(2) 0.023(2) -0.0038(16) 0.0037(16) 0.0020(17)

loop_
_atom_type_symbol
_atom_type_description
_atom_type_scat_dispersion_real
_atom_type_scat_dispersion_imag
_atom_type_scat_source
C C 0.0033 0.0016 'International Tables Vol C Tables 4.2.6.8 and 6.1.1.4'
H H 0.0000 0.0000 'International Tables Vol C Tables 4.2.6.8 and 6.1.1.4'
N N 0.0061 0.0033 'International Tables Vol C Tables 4.2.6.8 and 6.1.1.4'
O O 0.0106 0.0060 'International Tables Vol C Tables 4.2.6.8 and 6.1.1.4'
Sm Sm -0.1638 3.4418 'International Tables Vol C Tables 4.2.6.8 and 6.1.1.4'

loop_
_geom_angle_atom_site_label_1
_geom_angle_atom_site_label_2
_geom_angle_atom_site_label_3
_geom_angle
O1 Sm1 O5 143.28(8)
O1 Sm1 O2 67.50(8)
O5 Sm1 O2 144.50(8)
O1 Sm1 O10 127.41(8)
O5 Sm1 O10 77.06(9)
O2 Sm1 O10 67.52(8)
O1 Sm1 O6 71.93(8)
O5 Sm1 O6 81.04(9)
O2 Sm1 O6 134.38(8)
O10 Sm1 O6 158.09(9)
O1 Sm1 O13 72.42(9)
O5 Sm1 O13 74.36(9)
O2 Sm1 O13 117.19(8)
O10 Sm1 O13 106.37(9)
O6 Sm1 O13 66.94(8)
O1 Sm1 O9 142.39(8)
O5 Sm1 O9 73.49(9)
O2 Sm1 O9 82.37(8)
O10 Sm1 O9 51.15(8)
O6 Sm1 O9 121.97(8)
O13 Sm1 O9 144.30(9)
O1 Sm1 O3 67.40(8)
O5 Sm1 O3 133.87(8)
O2 Sm1 O3 63.15(8)
O10 Sm1 O3 112.83(8)
O6 Sm1 O3 82.77(8)
O13 Sm1 O3 135.47(8)
O9 Sm1 O3 79.34(8)
O1 Sm1 O12 75.47(8)
O5 Sm1 O12 95.05(9)
O2 Sm1 O12 73.59(8)
O10 Sm1 O12 66.89(8)
O6 Sm1 O12 115.38(8)
O13 Sm1 O12 50.47(8)
O9 Sm1 O12 118.03(8)
O3 Sm1 O12 130.81(8)
O1 Sm1 O7 106.52(8)
O5 Sm1 O7 71.60(8)
O2 Sm1 O7 125.41(8)
O10 Sm1 O7 121.23(8)
O6 Sm1 O7 49.91(8)
O13 Sm1 O7 111.01(8)
O9 Sm1 O7 72.58(8)
O3 Sm1 O7 64.96(8)
O12 Sm1 O7 160.58(8)
C2 O2 Sm1 110.65(18)
C2 O2 H2 103.5
Sm1 O2 H2 122.5
N1 O7 Sm1 94.10(18)
N3 O12 Sm1 95.50(19)
N2 O9 Sm1 95.30(19)
C3 O3 Sm1 118.28(18)
C3 O3 H3 108.5
Sm1 O3 H3 121.2
C1 O1 Sm1 118.48(19)
C1 O1 H1 105.1
Sm1 O1 H1 121.9
N2 O10 Sm1 97.0(2)
N1 O6 Sm1 99.15(18)
C4 O4 H4 108.2
O8 N1 O6 121.3(3)
O8 N1 O7 121.8(3)
O6 N1 O7 116.8(3)
O11 N2 O10 121.1(3)
O11 N2 O9 122.4(3)
O10 N2 O9 116.5(3)
N3 O13 Sm1 97.69(18)
C5 O5 Sm1 137.0(2)
C5 O5 H5 105.5
Sm1 O5 H5 115.6
O14 N3 O13 122.5(3)
O14 N3 O12 121.7(3)
O13 N3 O12 115.8(3)
O5 C5 C6 110.4(3)
O5 C5 H5A 109.6
C6 C5 H5A 109.6
O5 C5 H5B 109.6
C6 C5 H5B 109.6
H5A C5 H5B 108.1
O3 C3 C4 111.6(3)
O3 C3 C2 107.5(3)
C4 C3 C2 112.6(3)
O3 C3 H3A 108.3
C4 C3 H3A 108.3
C2 C3 H3A 108.3
O4 C4 C3 111.5(3)
O4 C4 H4A 109.3
C3 C4 H4A 109.3
O4 C4 H4B 109.3
C3 C4 H4B 109.3
H4A C4 H4B 108.0
O2 C2 C1 107.5(3)
O2 C2 C3 104.0(3)
C1 C2 C3 116.7(3)
O2 C2 H2A 109.5
C1 C2 H2A 109.5
C3 C2 H2A 109.5
O1 C1 C2 109.1(3)
O1 C1 H1A 109.9
C2 C1 H1A 109.9
O1 C1 H1B 109.9
C2 C1 H1B 109.9
H1A C1 H1B 108.3
C5 C6 H6A 109.5
C5 C6 H6B 109.5
H6A C6 H6B 109.5
C5 C6 H6C 109.5
H6A C6 H6C 109.5
H6B C6 H6C 109.5

loop_
_geom_bond_atom_site_label_1
_geom_bond_atom_site_label_2
_geom_bond_distance
Sm1 O1 2.416(2)
Sm1 O5 2.427(3)
Sm1 O2 2.441(2)
Sm1 O10 2.486(3)
Sm1 O6 2.507(2)
Sm1 O13 2.511(2)
Sm1 O9 2.516(3)
Sm1 O3 2.537(2)
Sm1 O12 2.547(3)
Sm1 O7 2.611(2)
O2 C2 1.448(4)
O2 H2 0.8400
O7 N1 1.270(4)
O12 N3 1.280(4)
O9 N2 1.275(4)
O3 C3 1.453(4)
O3 H3 0.8400
O1 C1 1.448(4)
O1 H1 0.8400
O10 N2 1.265(4)
O14 N3 1.216(4)
O11 N2 1.227(4)
O6 N1 1.267(4)
O4 C4 1.429(4)
O4 H4 0.8400
N1 O8 1.221(4)
O13 N3 1.265(4)
O5 C5 1.459(4)
O5 H5 0.8400
C5 C6 1.496(5)
C5 H5A 0.9900
C5 H5B 0.9900
C3 C4 1.512(5)
C3 C2 1.516(5)
C3 H3A 1.0000
C4 H4A 0.9900
C4 H4B 0.9900
C2 C1 1.512(5)
C2 H2A 1.0000
C1 H1A 0.9900
C1 H1B 0.9900
C6 H6A 0.9800
C6 H6B 0.9800
C6 H6C 0.9800

loop_
_geom_hbond_atom_site_label_D
_geom_hbond_atom_site_label_H
_geom_hbond_atom_site_label_A
_geom_hbond_site_symmetry_A
_geom_hbond_distance_DH
_geom_hbond_distance_HA
_geom_hbond_distance_DA
_geom_hbond_angle_DHA
O1 H1 O4 3_556 0.84 1.83 2.668(3) 174.6
O2 H2 O7 2 0.84 1.96 2.802(3) 174.3
O2 H2 O8 2 0.84 2.54 3.146(4) 129.7
O3 H3 O12 2_545 0.84 2.07 2.903(3) 174.1
O4 H4 O8 1_455 0.84 2.09 2.910(4) 165.2
O4 H4 O6 1_455 0.84 2.55 3.235(3) 140.0
O5 H5 O11 3 0.84 2.00 2.827(4) 166.8
